data_1558364
loop_
_publ_author_name
'Watanabe, Kohei'
'Ueno, Atsushi'
'Tao, Xin'
'Skoch, Karel'
'Jie, Xiaoming'
'Vagin, Sergei'
'Rieger, Bernhard'
'Daniliuc, Constantin Gabriel'
'Letzel, Mathias C.'
'Kehr, Gerald'
'Erker, Gerhard'

_publ_section_title
;
 Reactions of an Anionic Chelate Phosphane/borata-alkene Ligand with
 [Rh(nbd)Cl]2, [Rh(CO)2Cl]2 and [Ir(cod)Cl]2.
;
_journal_name_full 'Chemical Science'
_journal_paper_doi 10.1039/D0SC02223C
_journal_year 2020
_chemical_formula_sum 'C43 H52 B F10 Li N P'
_chemical_formula_weight 821.57
_space_group_crystal_system triclinic
_space_group_IT_number 2
_space_group_name_Hall '-P 1'
_space_group_name_H-M_alt 'P -1'
_atom_sites_solution_hydrogens mixed
_audit_creation_method 'APEX3 v2016.1-0'
_audit_update_record
;
2019-10-19 deposited with the CCDC.	2020-06-18 downloaded from the CCDC.
;
_cell_angle_alpha 98.0450(10)
_cell_angle_beta 99.3150(10)
_cell_angle_gamma 111.182(2)
_cell_formula_units_Z 2
_cell_length_a 12.0597(2)
_cell_length_b 12.1028(3)
_cell_length_c 16.2479(5)
_cell_measurement_reflns_used 5314
_cell_measurement_temperature 173.(2)
_cell_measurement_theta_max 28.28
_cell_measurement_theta_min 4.08
_cell_volume 2130.75(10)
_computing_cell_refinement 'Collect (Nonius B.V., 1998)'
_computing_data_collection
;

Collect (Nonius B.V., 1998)
;
_computing_data_reduction 'Denzo-SMN (Otwinowski & Minor, 1997)'
_computing_molecular_graphics 'XP (Sheldrick, 2014)'
_computing_publication_material 'SHELXL-2014/7 (Sheldrick, 2014)'
_computing_structure_refinement 'SHELXL-2014/7 (Sheldrick, 2014)'
_computing_structure_solution 'SHELXL-2014/7 (Sheldrick, 2014)'
_diffrn_ambient_temperature 173.(2)
_diffrn_measured_fraction_theta_full 0.983
_diffrn_measured_fraction_theta_max 0.983
_diffrn_measurement_device_type 'rotating anode Nonius FR591'
_diffrn_measurement_method 'omega and phi scans'
_diffrn_radiation_monochromator 'Montel mirror'
_diffrn_radiation_type 'Mo K\a'
_diffrn_radiation_wavelength 0.71073
_diffrn_reflns_av_R_equivalents 0.050
_diffrn_reflns_av_unetI/netI 0.0526
_diffrn_reflns_limit_h_max 14
_diffrn_reflns_limit_h_min -14
_diffrn_reflns_limit_k_max 14
_diffrn_reflns_limit_k_min -14
_diffrn_reflns_limit_l_max 16
_diffrn_reflns_limit_l_min -19
_diffrn_reflns_number 19240
_diffrn_reflns_theta_full 25.00
_diffrn_reflns_theta_max 25.00
_diffrn_reflns_theta_min 4.09
_diffrn_source 'Mo rotating anode'
_diffrn_source_type 'Mo rotating anode'
_exptl_absorpt_coefficient_mu 0.139
_exptl_absorpt_correction_T_max 0.99
_exptl_absorpt_correction_T_min 0.98
_exptl_absorpt_correction_type multi-scan
_exptl_absorpt_process_details 'Denzo (Otwinowski, Borek, Majewski & Minor, 2003)'
_exptl_crystal_colour colourless
_exptl_crystal_density_diffrn 1.281
_exptl_crystal_density_method 'not measured'
_exptl_crystal_description prism
_exptl_crystal_F_000 860
_exptl_crystal_size_max 0.120
_exptl_crystal_size_mid 0.080
_exptl_crystal_size_min 0.040
_refine_diff_density_max 0.292
_refine_diff_density_min -0.336
_refine_ls_extinction_method none
_refine_ls_goodness_of_fit_ref 1.094
_refine_ls_hydrogen_treatment mixed
_refine_ls_matrix_type full
_refine_ls_number_parameters 574
_refine_ls_number_reflns 7372
_refine_ls_number_restraints 115
_refine_ls_restrained_S_all 1.096
_refine_ls_R_factor_all 0.0994
_refine_ls_R_factor_gt 0.0730
_refine_ls_shift/su_max 0.014
_refine_ls_shift/su_mean 0.000
_refine_ls_structure_factor_coef Fsqd
_refine_ls_weighting_details 'w=1/[\s^2^(Fo^2^)+3.9006P] where P=(Fo^2^+2Fc^2^)/3'
_refine_ls_weighting_scheme calc
_refine_ls_wR_factor_gt 0.1348
_refine_ls_wR_factor_ref 0.1524
_reflns_number_gt 5599
_reflns_number_total 7372
_reflns_threshold_expression 'I > 2\s(I)'
_cod_data_source_file d0sc02223c2.cif
_cod_data_source_block erk9302
_cod_database_code 1558364

loop_
_space_group_symop_operation_xyz
'x, y, z'
'-x, -y, -z'

loop_
_atom_site_type_symbol
_atom_site_label
_atom_site_fract_x
_atom_site_fract_y
_atom_site_fract_z
_atom_site_U_iso_or_equiv
_atom_site_adp_type
_atom_site_calc_flag
_atom_site_refinement_flags_adp
_atom_site_refinement_flags_occupancy
_atom_site_refinement_flags_posn
_atom_site_occupancy
_atom_site_disorder_assembly
_atom_site_disorder_group
P P1 0.64175(8) 0.09022(8) 0.29514(6) 0.0328(2) Uani d . . . 1.0 . .
C C1 0.4923(3) 0.0180(3) 0.3216(2) 0.0366(8) Uani d . . . 1.0 . .
H H1A 0.4958 -0.0421 0.3564 0.044 Uiso calc U . R 1.0 . .
H H1B 0.4728 0.0802 0.3555 0.044 Uiso calc U . R 1.0 . .
C C2 0.3918(3) -0.0457(3) 0.2385(2) 0.0368(8) Uani d . . . 1.0 . .
H H2A 0.4027 0.0105 0.1989 0.044 Uiso calc U . R 1.0 . .
H H2B 0.3114 -0.0609 0.2524 0.044 Uiso calc U . R 1.0 . .
C C11 0.6212(3) 0.2137(3) 0.2488(2) 0.0336(7) Uani d . . . 1.0 . .
C C12 0.6131(3) 0.2069(3) 0.1610(2) 0.0373(8) Uani d . . . 1.0 . .
C C13 0.6015(3) 0.2998(3) 0.1246(2) 0.0451(9) Uani d . . . 1.0 . .
H H13 0.5954 0.2929 0.0649 0.054 Uiso calc U . R 1.0 . .
C C14 0.5987(3) 0.4026(3) 0.1720(3) 0.0463(9) Uani d . . . 1.0 . .
C C15 0.6064(3) 0.4088(3) 0.2583(3) 0.0456(9) Uani d . . . 1.0 . .
H H15 0.6047 0.4786 0.2921 0.055 Uiso calc U . R 1.0 . .
C C16 0.6168(3) 0.3171(3) 0.2980(2) 0.0385(8) Uani d . . . 1.0 . .
C C17 0.6162(4) 0.0993(3) 0.1028(2) 0.0472(9) Uani d . . . 1.0 . .
H H17A 0.6093 0.112 0.0443 0.071 Uiso calc U . R 1.0 . .
H H17B 0.5479 0.0253 0.1043 0.071 Uiso calc U . R 1.0 . .
H H17C 0.6935 0.0909 0.1222 0.071 Uiso calc U . R 1.0 . .
C C18 0.5872(4) 0.5044(4) 0.1316(3) 0.0672(13) Uani d . . . 1.0 . .
H H18A 0.5055 0.5043 0.1295 0.101 Uiso calc U . R 1.0 . .
H H18B 0.5999 0.4926 0.0734 0.101 Uiso calc U . R 1.0 . .
H H18C 0.6489 0.5823 0.1655 0.101 Uiso calc U . R 1.0 . .
C C19 0.6216(4) 0.3362(3) 0.3923(2) 0.0460(9) Uani d . . . 1.0 . .
H H19A 0.7048 0.3548 0.424 0.069 Uiso calc U . R 1.0 . .
H H19B 0.565 0.2623 0.4047 0.069 Uiso calc U . R 1.0 . .
H H19C 0.5981 0.4039 0.4096 0.069 Uiso calc U . R 1.0 . .
C C21 0.7695(3) 0.1709(3) 0.3900(2) 0.0352(8) Uani d . . . 1.0 . .
C C22 0.8806(3) 0.2420(3) 0.3710(2) 0.0403(8) Uani d . . . 1.0 . .
C C23 0.9812(3) 0.3106(3) 0.4373(3) 0.0462(9) Uani d . . . 1.0 . .
H H23 1.0548 0.3594 0.4239 0.055 Uiso calc U . R 1.0 . .
C C24 0.9791(3) 0.3111(3) 0.5222(3) 0.0481(10) Uani d . . . 1.0 . .
C C25 0.8726(3) 0.2356(3) 0.5395(2) 0.0435(9) Uani d . . . 1.0 . .
H H25 0.8705 0.2314 0.5972 0.052 Uiso calc U . R 1.0 . .
C C26 0.7680(3) 0.1652(3) 0.4758(2) 0.0384(8) Uani d . . . 1.0 . .
C C27 0.8960(3) 0.2471(4) 0.2807(2) 0.0546(11) Uani d . . . 1.0 . .
H H27A 0.8552 0.2965 0.2573 0.082 Uiso calc U . R 1.0 . .
H H27B 0.8595 0.1647 0.2451 0.082 Uiso calc U . R 1.0 . .
H H27C 0.9832 0.2833 0.2812 0.082 Uiso calc U . R 1.0 . .
C C28 1.0888(4) 0.3917(4) 0.5927(3) 0.0685(13) Uani d . . . 1.0 . .
H H28A 1.1037 0.4769 0.5931 0.103 Uiso calc U . R 1.0 . .
H H28B 1.1606 0.3764 0.5831 0.103 Uiso calc U . R 1.0 . .
H H28C 1.0733 0.374 0.6478 0.103 Uiso calc U . R 1.0 . .
C C29 0.6585(3) 0.0894(4) 0.5052(2) 0.0550(11) Uani d . . . 1.0 . .
H H29A 0.6795 0.1002 0.5675 0.082 Uiso calc U . R 1.0 . .
H H29B 0.6335 0.0037 0.4785 0.082 Uiso calc U . R 1.0 . .
H H29C 0.5911 0.1149 0.4888 0.082 Uiso calc U . R 1.0 . .
B B1 0.3889(3) -0.1739(3) 0.1887(2) 0.0337(8) Uani d . . . 1.0 . .
H H1 0.479(3) -0.159(3) 0.1640(18) 0.023(7) Uiso d . . . 1.0 . .
C C31 0.2785(3) -0.2446(3) 0.1027(2) 0.0356(8) Uani d . . . 1.0 . .
F F32 0.1905(2) -0.0976(2) 0.10161(17) 0.0678(7) Uani d . . . 1.0 . .
C C32 0.1908(3) -0.2058(3) 0.0664(2) 0.0452(9) Uani d . . . 1.0 . .
F F33 0.0166(2) -0.2267(3) -0.03543(19) 0.0892(9) Uani d . . . 1.0 . .
C C33 0.0993(4) -0.2704(4) -0.0048(3) 0.0546(11) Uani d . . . 1.0 . .
F F34 0.0024(2) -0.4459(2) -0.11526(16) 0.0794(8) Uani d . . . 1.0 . .
C C34 0.0909(4) -0.3813(4) -0.0452(3) 0.0563(11) Uani d . . . 1.0 . .
F F35 0.1662(2) -0.5353(2) -0.05053(17) 0.0807(8) Uani d . . . 1.0 . .
C C35 0.1739(4) -0.4261(4) -0.0126(3) 0.0526(10) Uani d . . . 1.0 . .
F F36 0.3462(2) -0.4050(2) 0.08614(15) 0.0636(7) Uani d . . . 1.0 . .
C C36 0.2642(3) -0.3573(3) 0.0589(2) 0.0429(9) Uani d . . . 1.0 . .
C C41 0.3798(3) -0.2646(3) 0.2566(2) 0.0382(8) Uani d . . . 1.0 . .
F F42 0.1678(2) -0.3175(2) 0.24255(15) 0.0592(6) Uani d . . . 1.0 . .
C C42 0.2721(4) -0.3281(3) 0.2781(2) 0.0459(9) Uani d . . . 1.0 . .
F F43 0.1529(3) -0.4665(2) 0.35047(18) 0.0862(9) Uani d . . . 1.0 . .
C C43 0.2613(5) -0.4045(3) 0.3345(3) 0.0598(12) Uani d . . . 1.0 . .
F F44 0.3569(3) -0.4909(2) 0.43009(16) 0.0931(10) Uani d . . . 1.0 . .
C C44 0.3638(5) -0.4169(4) 0.3747(3) 0.0630(13) Uani d . . . 1.0 . .
F F45 0.5770(3) -0.3637(2) 0.39720(16) 0.0817(9) Uani d . . . 1.0 . .
C C45 0.4743(5) -0.3537(4) 0.3582(2) 0.0556(11) Uani d . . . 1.0 . .
F F46 0.59220(19) -0.2223(2) 0.28507(15) 0.0569(6) Uani d . . . 1.0 . .
C C46 0.4783(3) -0.2813(3) 0.2995(2) 0.0445(9) Uani d . . . 1.0 . .
Li Li1 0.6502(5) -0.0984(6) 0.2110(4) 0.0449(14) Uani d . . . 1.0 . .
N N1 0.7908(3) -0.1340(3) 0.1821(2) 0.0465(8) Uani d . . . 1.0 . .
C C51 0.7896(3) -0.1652(4) 0.0908(3) 0.0504(10) Uani d . . . 1.0 . .
H H51 0.8181 -0.2331 0.0815 0.061 Uiso calc U . R 1.0 . .
C C52 0.8746(4) -0.0576(4) 0.0647(3) 0.0700(13) Uani d . . . 1.0 . .
H H52A 0.853 0.0122 0.0793 0.105 Uiso calc U . R 1.0 . .
H H52B 0.8675 -0.0768 0.0029 0.105 Uiso calc U . R 1.0 . .
H H52C 0.9589 -0.038 0.0948 0.105 Uiso calc U . R 1.0 . .
C C53 0.6597(4) -0.2078(4) 0.0394(3) 0.0572(11) Uani d . . . 1.0 . .
H H53A 0.606 -0.2738 0.061 0.086 Uiso calc U . R 1.0 . .
H H53B 0.656 -0.2368 -0.0208 0.086 Uiso calc U . R 1.0 . .
H H53C 0.633 -0.1401 0.0448 0.086 Uiso calc U . R 1.0 . .
C C54 0.8787(4) -0.1337(4) 0.2399(3) 0.0596(11) Uani d . . . 1.0 . .
C C55 0.8776(4) -0.0979(5) 0.3318(3) 0.0692(13) Uani d . . . 1.0 . .
H H55A 0.8274 -0.0502 0.3364 0.104 Uiso calc U . R 1.0 . .
H H55B 0.9613 -0.0491 0.3648 0.104 Uiso calc U . R 1.0 . .
H H55C 0.8433 -0.171 0.3542 0.104 Uiso calc U . R 1.0 . .
C C56 0.9676(4) -0.1901(5) 0.2235(3) 0.0743(14) Uani d . . . 1.0 . .
H H56A 0.9277 -0.2784 0.216 0.111 Uiso calc U . R 1.0 . .
H H56B 1.0384 -0.1582 0.2722 0.111 Uiso calc U . R 1.0 . .
H H56C 0.9947 -0.1706 0.1717 0.111 Uiso calc U . R 1.0 . .
C C61 0.2264(11) 0.1553(12) 0.4205(7) 0.123(4) Uani d U P D 0.758(9) A 1
H H61A 0.1886 0.0759 0.4344 0.185 Uiso calc U P R 0.758(9) A 1
H H61B 0.3148 0.1886 0.4443 0.185 Uiso calc U P R 0.758(9) A 1
H H61C 0.1918 0.2105 0.445 0.185 Uiso calc U P R 0.758(9) A 1
C C62 0.2022(9) 0.1416(9) 0.3262(6) 0.109(3) Uani d U P D 0.758(9) A 1
H H62A 0.2349 0.0827 0.3031 0.131 Uiso calc U P R 0.758(9) A 1
H H62B 0.1125 0.1045 0.3039 0.131 Uiso calc U P R 0.758(9) A 1
C C63 0.2504(9) 0.2492(8) 0.2911(6) 0.097(3) Uani d U P D 0.758(9) A 1
H H63A 0.3406 0.2842 0.3099 0.117 Uiso calc U P R 0.758(9) A 1
H H63B 0.221 0.3102 0.3154 0.117 Uiso calc U P R 0.758(9) A 1
C C64 0.2167(11) 0.2279(11) 0.1970(6) 0.104(4) Uani d U P D 0.758(9) A 1
H H64A 0.2561 0.1768 0.1719 0.125 Uiso calc U P R 0.758(9) A 1
H H64B 0.1271 0.1838 0.1767 0.125 Uiso calc U P R 0.758(9) A 1
C C65 0.2550(6) 0.3428(7) 0.1687(5) 0.089(3) Uani d U P D 0.758(9) A 1
H H65A 0.2317 0.3266 0.1062 0.134 Uiso calc U P R 0.758(9) A 1
H H65B 0.2149 0.3929 0.1929 0.134 Uiso calc U P R 0.758(9) A 1
H H65C 0.3438 0.3859 0.188 0.134 Uiso calc U P R 0.758(9) A 1
C C61A 0.196(2) 0.124(2) 0.4647(16) 0.092(9) Uani d U P D 0.242(9) A 2
H H61D 0.2495 0.1226 0.5167 0.139 Uiso calc U P R 0.242(9) A 2
H H61E 0.1399 0.1602 0.4803 0.139 Uiso calc U P R 0.242(9) A 2
H H61F 0.1489 0.0402 0.432 0.139 Uiso calc U P R 0.242(9) A 2
C C62A 0.270(3) 0.195(4) 0.4126(19) 0.123(13) Uani d U P D 0.242(9) A 2
H H62C 0.3284 0.158 0.3993 0.147 Uiso calc U P R 0.242(9) A 2
H H62D 0.3193 0.2776 0.4475 0.147 Uiso calc U P R 0.242(9) A 2
C C63A 0.203(3) 0.205(3) 0.3312(16) 0.098(7) Uani d U P D 0.242(9) A 2
H H63C 0.1235 0.1356 0.3103 0.117 Uiso calc U P R 0.242(9) A 2
H H63D 0.1885 0.2811 0.339 0.117 Uiso calc U P R 0.242(9) A 2
C C64A 0.282(3) 0.207(3) 0.2700(17) 0.111(8) Uani d U P D 0.242(9) A 2
H H64C 0.2751 0.1226 0.2507 0.133 Uiso calc U P R 0.242(9) A 2
H H64D 0.368 0.2556 0.3008 0.133 Uiso calc U P R 0.242(9) A 2
C C65A 0.256(4) 0.255(4) 0.193(2) 0.117(13) Uani d U P D 0.242(9) A 2
H H65D 0.3133 0.2516 0.1574 0.175 Uiso calc U P R 0.242(9) A 2
H H65E 0.1722 0.2058 0.1607 0.175 Uiso calc U P R 0.242(9) A 2
H H65F 0.2654 0.3392 0.211 0.175 Uiso calc U P R 0.242(9) A 2

loop_
_atom_site_aniso_label
_atom_site_aniso_U_11
_atom_site_aniso_U_22
_atom_site_aniso_U_33
_atom_site_aniso_U_12
_atom_site_aniso_U_13
_atom_site_aniso_U_23
P1 0.0305(4) 0.0327(5) 0.0332(5) 0.0094(4) 0.0101(4) 0.0061(4)
C1 0.0333(17) 0.0366(19) 0.039(2) 0.0113(14) 0.0137(15) 0.0067(15)
C2 0.0274(17) 0.0383(19) 0.040(2) 0.0073(14) 0.0104(15) 0.0065(15)
C11 0.0283(16) 0.0338(18) 0.0337(18) 0.0073(14) 0.0058(14) 0.0061(15)
C12 0.0320(18) 0.041(2) 0.0344(19) 0.0095(15) 0.0081(15) 0.0072(16)
C13 0.042(2) 0.051(2) 0.038(2) 0.0120(17) 0.0072(16) 0.0130(18)
C14 0.043(2) 0.045(2) 0.053(2) 0.0165(17) 0.0116(18) 0.0208(19)
C15 0.043(2) 0.041(2) 0.052(2) 0.0177(17) 0.0096(18) 0.0059(18)
C16 0.0340(18) 0.042(2) 0.0371(19) 0.0125(15) 0.0077(15) 0.0067(16)
C17 0.054(2) 0.050(2) 0.032(2) 0.0151(18) 0.0132(17) 0.0048(17)
C18 0.073(3) 0.062(3) 0.073(3) 0.030(2) 0.016(2) 0.031(2)
C19 0.057(2) 0.040(2) 0.039(2) 0.0184(18) 0.0129(18) 0.0009(16)
C21 0.0294(17) 0.0320(18) 0.042(2) 0.0098(14) 0.0079(15) 0.0090(15)
C22 0.0333(18) 0.041(2) 0.046(2) 0.0111(15) 0.0096(16) 0.0158(17)
C23 0.0327(19) 0.044(2) 0.057(2) 0.0065(16) 0.0112(17) 0.0176(18)
C24 0.040(2) 0.046(2) 0.048(2) 0.0096(17) -0.0002(17) 0.0133(18)
C25 0.044(2) 0.047(2) 0.036(2) 0.0156(17) 0.0064(16) 0.0096(17)
C26 0.0366(18) 0.0406(19) 0.0366(19) 0.0121(15) 0.0110(15) 0.0098(16)
C27 0.035(2) 0.073(3) 0.047(2) 0.0061(19) 0.0176(17) 0.018(2)
C28 0.051(3) 0.069(3) 0.057(3) 0.000(2) -0.011(2) 0.015(2)
C29 0.048(2) 0.070(3) 0.040(2) 0.009(2) 0.0140(18) 0.021(2)
B1 0.0302(19) 0.032(2) 0.035(2) 0.0081(16) 0.0101(16) 0.0061(17)
C31 0.0321(17) 0.0376(19) 0.0340(19) 0.0076(14) 0.0117(15) 0.0096(15)
F32 0.0641(15) 0.0515(14) 0.0789(18) 0.0289(12) -0.0120(13) 0.0027(13)
C32 0.042(2) 0.039(2) 0.050(2) 0.0110(16) 0.0069(17) 0.0110(18)
F33 0.0723(18) 0.0792(19) 0.096(2) 0.0305(15) -0.0314(16) 0.0121(16)
C33 0.044(2) 0.053(3) 0.055(3) 0.0120(19) -0.0035(19) 0.013(2)
F34 0.0633(16) 0.0788(18) 0.0548(16) 0.0007(13) -0.0163(12) -0.0055(13)
C34 0.043(2) 0.061(3) 0.040(2) 0.001(2) -0.0037(18) 0.004(2)
F35 0.0807(18) 0.0644(17) 0.0722(18) 0.0242(14) -0.0027(14) -0.0282(14)
C35 0.051(2) 0.046(2) 0.046(2) 0.0081(18) 0.0107(19) -0.0073(19)
F36 0.0637(15) 0.0606(15) 0.0649(16) 0.0365(12) 0.0022(12) -0.0102(12)
C36 0.042(2) 0.046(2) 0.039(2) 0.0161(17) 0.0112(16) 0.0029(17)
C41 0.045(2) 0.0305(18) 0.0347(19) 0.0108(15) 0.0102(16) 0.0021(15)
F42 0.0450(13) 0.0578(14) 0.0686(16) 0.0080(11) 0.0270(12) 0.0109(12)
C42 0.056(2) 0.037(2) 0.040(2) 0.0129(17) 0.0182(18) 0.0029(17)
F43 0.113(2) 0.0555(15) 0.087(2) 0.0094(15) 0.0670(18) 0.0220(14)
C43 0.088(3) 0.033(2) 0.054(3) 0.010(2) 0.041(3) 0.0074(19)
F44 0.191(3) 0.0516(15) 0.0443(15) 0.0477(18) 0.0399(18) 0.0215(12)
C44 0.124(4) 0.035(2) 0.031(2) 0.030(3) 0.026(2) 0.0066(17)
F45 0.125(2) 0.0801(19) 0.0514(15) 0.0637(18) -0.0037(15) 0.0123(14)
C45 0.092(3) 0.044(2) 0.033(2) 0.035(2) 0.005(2) 0.0040(18)
F46 0.0474(13) 0.0624(14) 0.0612(15) 0.0237(11) 0.0041(11) 0.0174(12)
C46 0.054(2) 0.038(2) 0.040(2) 0.0166(17) 0.0118(18) 0.0056(17)
Li1 0.044(3) 0.047(4) 0.045(4) 0.020(3) 0.014(3) 0.004(3)
N1 0.0403(17) 0.058(2) 0.0446(18) 0.0219(15) 0.0128(14) 0.0103(15)
C51 0.049(2) 0.057(2) 0.051(2) 0.0267(19) 0.0173(19) 0.0081(19)
C52 0.067(3) 0.077(3) 0.062(3) 0.017(2) 0.028(2) 0.021(3)
C53 0.056(2) 0.065(3) 0.050(2) 0.025(2) 0.014(2) 0.005(2)
C54 0.052(2) 0.080(3) 0.053(3) 0.036(2) 0.009(2) 0.011(2)
C55 0.056(3) 0.097(4) 0.052(3) 0.035(3) 0.003(2) 0.009(3)
C56 0.065(3) 0.107(4) 0.074(3) 0.056(3) 0.019(3) 0.029(3)
C61 0.106(7) 0.124(8) 0.117(8) 0.021(6) 0.002(6) 0.049(6)
C62 0.110(5) 0.104(6) 0.114(6) 0.054(4) 0.018(4) 0.007(4)
C63 0.087(5) 0.097(5) 0.099(5) 0.039(4) 0.017(4) -0.006(4)
C64 0.093(6) 0.111(6) 0.086(5) 0.029(5) 0.011(4) -0.008(4)
C65 0.062(4) 0.095(6) 0.092(5) 0.027(4) 0.007(4) -0.016(4)
C61A 0.099(13) 0.087(13) 0.084(13) 0.034(10) 0.011(10) 0.011(10)
C62A 0.124(14) 0.121(14) 0.123(14) 0.048(8) 0.024(7) 0.028(7)
C63A 0.100(9) 0.093(9) 0.099(9) 0.038(6) 0.016(6) 0.026(7)
C64A 0.110(9) 0.108(9) 0.119(10) 0.052(6) 0.031(7) 0.008(6)
C65A 0.108(17) 0.127(17) 0.086(15) 0.016(12) 0.028(11) 0.015(12)

loop_
_atom_type_symbol
_atom_type_description
_atom_type_scat_dispersion_real
_atom_type_scat_dispersion_imag
_atom_type_scat_source
C C 0.0033 0.0016 'International Tables Vol C Tables 4.2.6.8 and 6.1.1.4'
H H 0.0000 0.0000 'International Tables Vol C Tables 4.2.6.8 and 6.1.1.4'
B B 0.0013 0.0007 'International Tables Vol C Tables 4.2.6.8 and 6.1.1.4'
F F 0.0171 0.0103 'International Tables Vol C Tables 4.2.6.8 and 6.1.1.4'
N N 0.0061 0.0033 'International Tables Vol C Tables 4.2.6.8 and 6.1.1.4'
P P 0.1023 0.0942 'International Tables Vol C Tables 4.2.6.8 and 6.1.1.4'
Li Li -0.0003 0.0001 'International Tables Vol C Tables 4.2.6.8 and 6.1.1.4'

loop_
_geom_angle_atom_site_label_1
_geom_angle_atom_site_label_2
_geom_angle_atom_site_label_3
_geom_angle_site_symmetry_1
_geom_angle_site_symmetry_3
_geom_angle
_geom_angle_publ_flag
C11 P1 C1 . . 101.44(15) ?
C11 P1 C21 . . 103.53(15) ?
C1 P1 C21 . . 113.63(16) ?
C11 P1 Li1 . . 124.85(18) ?
C1 P1 Li1 . . 98.18(18) ?
C21 P1 Li1 . . 114.54(18) ?
C2 C1 P1 . . 109.7(2) ?
C2 C1 H1A . . 109.7 ?
P1 C1 H1A . . 109.7 ?
C2 C1 H1B . . 109.7 ?
P1 C1 H1B . . 109.7 ?
H1A C1 H1B . . 108.2 ?
C1 C2 B1 . . 115.7(3) ?
C1 C2 H2A . . 108.3 ?
B1 C2 H2A . . 108.3 ?
C1 C2 H2B . . 108.3 ?
B1 C2 H2B . . 108.3 ?
H2A C2 H2B . . 107.4 ?
C12 C11 C16 . . 118.2(3) ?
C12 C11 P1 . . 118.7(3) ?
C16 C11 P1 . . 123.0(3) ?
C13 C12 C11 . . 120.3(3) ?
C13 C12 C17 . . 117.6(3) ?
C11 C12 C17 . . 122.2(3) ?
C12 C13 C14 . . 122.3(4) ?
C12 C13 H13 . . 118.9 ?
C14 C13 H13 . . 118.9 ?
C15 C14 C13 . . 117.2(3) ?
C15 C14 C18 . . 121.0(4) ?
C13 C14 C18 . . 121.8(4) ?
C14 C15 C16 . . 122.8(4) ?
C14 C15 H15 . . 118.6 ?
C16 C15 H15 . . 118.6 ?
C15 C16 C11 . . 119.2(3) ?
C15 C16 C19 . . 116.4(3) ?
C11 C16 C19 . . 124.4(3) ?
C12 C17 H17A . . 109.5 ?
C12 C17 H17B . . 109.5 ?
H17A C17 H17B . . 109.5 ?
C12 C17 H17C . . 109.5 ?
H17A C17 H17C . . 109.5 ?
H17B C17 H17C . . 109.5 ?
C14 C18 H18A . . 109.5 ?
C14 C18 H18B . . 109.5 ?
H18A C18 H18B . . 109.5 ?
C14 C18 H18C . . 109.5 ?
H18A C18 H18C . . 109.5 ?
H18B C18 H18C . . 109.5 ?
C16 C19 H19A . . 109.5 ?
C16 C19 H19B . . 109.5 ?
H19A C19 H19B . . 109.5 ?
C16 C19 H19C . . 109.5 ?
H19A C19 H19C . . 109.5 ?
H19B C19 H19C . . 109.5 ?
C26 C21 C22 . . 118.4(3) ?
C26 C21 P1 . . 127.3(2) ?
C22 C21 P1 . . 114.2(3) ?
C23 C22 C21 . . 119.3(3) ?
C23 C22 C27 . . 117.5(3) ?
C21 C22 C27 . . 123.2(3) ?
C24 C23 C22 . . 122.8(3) ?
C24 C23 H23 . . 118.6 ?
C22 C23 H23 . . 118.6 ?
C25 C24 C23 . . 117.2(3) ?
C25 C24 C28 . . 121.7(4) ?
C23 C24 C28 . . 121.1(4) ?
C24 C25 C26 . . 122.8(3) ?
C24 C25 H25 . . 118.6 ?
C26 C25 H25 . . 118.6 ?
C25 C26 C21 . . 119.3(3) ?
C25 C26 C29 . . 116.3(3) ?
C21 C26 C29 . . 124.4(3) ?
C22 C27 H27A . . 109.5 ?
C22 C27 H27B . . 109.5 ?
H27A C27 H27B . . 109.5 ?
C22 C27 H27C . . 109.5 ?
H27A C27 H27C . . 109.5 ?
H27B C27 H27C . . 109.5 ?
C24 C28 H28A . . 109.5 ?
C24 C28 H28B . . 109.5 ?
H28A C28 H28B . . 109.5 ?
C24 C28 H28C . . 109.5 ?
H28A C28 H28C . . 109.5 ?
H28B C28 H28C . . 109.5 ?
C26 C29 H29A . . 109.5 ?
C26 C29 H29B . . 109.5 ?
H29A C29 H29B . . 109.5 ?
C26 C29 H29C . . 109.5 ?
H29A C29 H29C . . 109.5 ?
H29B C29 H29C . . 109.5 ?
C2 B1 C31 . . 115.8(3) ?
C2 B1 C41 . . 108.3(3) ?
C31 B1 C41 . . 109.1(3) ?
C2 B1 H1 . . 110.8(14) ?
C31 B1 H1 . . 104.1(14) ?
C41 B1 H1 . . 108.5(14) ?
C36 C31 C32 . . 112.5(3) ?
C36 C31 B1 . . 120.0(3) ?
C32 C31 B1 . . 127.4(3) ?
F32 C32 C33 . . 114.9(3) ?
F32 C32 C31 . . 120.4(3) ?
C33 C32 C31 . . 124.7(4) ?
F33 C33 C34 . . 119.4(4) ?
F33 C33 C32 . . 120.9(4) ?
C34 C33 C32 . . 119.7(4) ?
F34 C34 C33 . . 120.8(4) ?
F34 C34 C35 . . 120.3(4) ?
C33 C34 C35 . . 119.0(3) ?
F35 C35 C34 . . 119.9(4) ?
F35 C35 C36 . . 121.2(4) ?
C34 C35 C36 . . 118.9(4) ?
F36 C36 C35 . . 115.9(3) ?
F36 C36 C31 . . 118.8(3) ?
C35 C36 C31 . . 125.3(4) ?
C46 C41 C42 . . 113.2(3) ?
C46 C41 B1 . . 123.9(3) ?
C42 C41 B1 . . 122.9(3) ?
F42 C42 C41 . . 119.8(3) ?
F42 C42 C43 . . 115.9(4) ?
C41 C42 C43 . . 124.4(4) ?
F43 C43 C44 . . 119.7(4) ?
F43 C43 C42 . . 121.3(5) ?
C44 C43 C42 . . 119.0(4) ?
F44 C44 C45 . . 119.6(5) ?
F44 C44 C43 . . 120.8(5) ?
C45 C44 C43 . . 119.7(4) ?
F45 C45 C44 . . 121.0(4) ?
F45 C45 C46 . . 120.6(4) ?
C44 C45 C46 . . 118.4(4) ?
C46 F46 Li1 . . 131.1(3) ?
C41 C46 F46 . . 119.5(3) ?
C41 C46 C45 . . 125.3(4) ?
F46 C46 C45 . . 115.2(4) ?
N1 Li1 F46 . . 99.9(3) ?
N1 Li1 P1 . . 131.5(3) ?
F46 Li1 P1 . . 102.3(3) ?
N1 Li1 H1 . . 136.0(9) ?
F46 Li1 H1 . . 81.3(9) ?
P1 Li1 H1 . . 89.9(9) ?
C54 N1 C51 . . 120.1(3) ?
C54 N1 Li1 . . 122.5(3) ?
C51 N1 Li1 . . 117.4(3) ?
N1 C51 C52 . . 110.1(3) ?
N1 C51 C53 . . 108.5(3) ?
C52 C51 C53 . . 111.8(4) ?
N1 C51 H51 . . 108.8 ?
C52 C51 H51 . . 108.8 ?
C53 C51 H51 . . 108.8 ?
C51 C52 H52A . . 109.5 ?
C51 C52 H52B . . 109.5 ?
H52A C52 H52B . . 109.5 ?
C51 C52 H52C . . 109.5 ?
H52A C52 H52C . . 109.5 ?
H52B C52 H52C . . 109.5 ?
C51 C53 H53A . . 109.5 ?
C51 C53 H53B . . 109.5 ?
H53A C53 H53B . . 109.5 ?
C51 C53 H53C . . 109.5 ?
H53A C53 H53C . . 109.5 ?
H53B C53 H53C . . 109.5 ?
N1 C54 C55 . . 118.0(4) ?
N1 C54 C56 . . 125.0(4) ?
C55 C54 C56 . . 115.8(4) ?
C54 C55 H55A . . 109.5 ?
C54 C55 H55B . . 109.5 ?
H55A C55 H55B . . 109.5 ?
C54 C55 H55C . . 109.5 ?
H55A C55 H55C . . 109.5 ?
H55B C55 H55C . . 109.5 ?
C54 C56 H56A . . 109.5 ?
C54 C56 H56B . . 109.5 ?
H56A C56 H56B . . 109.5 ?
C54 C56 H56C . . 109.5 ?
H56A C56 H56C . . 109.5 ?
H56B C56 H56C . . 109.5 ?
C62 C61 H61A . . 109.5 ?
C62 C61 H61B . . 109.5 ?
H61A C61 H61B . . 109.5 ?
C62 C61 H61C . . 109.5 ?
H61A C61 H61C . . 109.5 ?
H61B C61 H61C . . 109.5 ?
C63 C62 C61 . . 118.8(9) ?
C63 C62 H62A . . 107.6 ?
C61 C62 H62A . . 107.6 ?
C63 C62 H62B . . 107.6 ?
C61 C62 H62B . . 107.6 ?
H62A C62 H62B . . 107.0 ?
C62 C63 C64 . . 115.0(8) ?
C62 C63 H63A . . 108.5 ?
C64 C63 H63A . . 108.5 ?
C62 C63 H63B . . 108.5 ?
C64 C63 H63B . . 108.5 ?
H63A C63 H63B . . 107.5 ?
C65 C64 C63 . . 110.9(9) ?
C65 C64 H64A . . 109.5 ?
C63 C64 H64A . . 109.5 ?
C65 C64 H64B . . 109.5 ?
C63 C64 H64B . . 109.5 ?
H64A C64 H64B . . 108.1 ?
C64 C65 H65A . . 109.5 ?
C64 C65 H65B . . 109.5 ?
H65A C65 H65B . . 109.5 ?
C64 C65 H65C . . 109.5 ?
H65A C65 H65C . . 109.5 ?
H65B C65 H65C . . 109.5 ?
C62A C61A H61D . . 109.5 ?
C62A C61A H61E . . 109.5 ?
H61D C61A H61E . . 109.5 ?
C62A C61A H61F . . 109.5 ?
H61D C61A H61F . . 109.5 ?
H61E C61A H61F . . 109.5 ?
C61A C62A C63A . . 116.(2) ?
C61A C62A H62C . . 108.2 ?
C63A C62A H62C . . 108.2 ?
C61A C62A H62D . . 108.2 ?
C63A C62A H62D . . 108.2 ?
H62C C62A H62D . . 107.3 ?
C64A C63A C62A . . 106.(2) ?
C64A C63A H63C . . 110.6 ?
C62A C63A H63C . . 110.6 ?
C64A C63A H63D . . 110.6 ?
C62A C63A H63D . . 110.6 ?
H63C C63A H63D . . 108.7 ?
C63A C64A C65A . . 116.(2) ?
C63A C64A H64C . . 108.2 ?
C65A C64A H64C . . 108.2 ?
C63A C64A H64D . . 108.2 ?
C65A C64A H64D . . 108.2 ?
H64C C64A H64D . . 107.4 ?
C64A C65A H65D . . 109.5 ?
C64A C65A H65E . . 109.5 ?
H65D C65A H65E . . 109.5 ?
C64A C65A H65F . . 109.4 ?
H65D C65A H65F . . 109.5 ?
H65E C65A H65F . . 109.5 ?

loop_
_geom_bond_atom_site_label_1
_geom_bond_atom_site_label_2
_geom_bond_site_symmetry_2
_geom_bond_distance
_geom_bond_publ_flag
P1 C11 . 1.840(3) ?
P1 C1 . 1.848(3) ?
P1 C21 . 1.850(3) ?
P1 Li1 . 2.537(6) ?
C1 C2 . 1.547(5) ?
C1 H1A . 0.99 ?
C1 H1B . 0.99 ?
C2 B1 . 1.632(5) ?
C2 H2A . 0.99 ?
C2 H2B . 0.99 ?
C11 C12 . 1.403(5) ?
C11 C16 . 1.410(5) ?
C12 C13 . 1.381(5) ?
C12 C17 . 1.514(5) ?
C13 C14 . 1.384(5) ?
C13 H13 . 0.95 ?
C14 C15 . 1.379(5) ?
C14 C18 . 1.513(5) ?
C15 C16 . 1.391(5) ?
C15 H15 . 0.95 ?
C16 C19 . 1.506(5) ?
C17 H17A . 0.98 ?
C17 H17B . 0.98 ?
C17 H17C . 0.98 ?
C18 H18A . 0.98 ?
C18 H18B . 0.98 ?
C18 H18C . 0.98 ?
C19 H19A . 0.98 ?
C19 H19B . 0.98 ?
C19 H19C . 0.98 ?
C21 C26 . 1.408(5) ?
C21 C22 . 1.417(4) ?
C22 C23 . 1.387(5) ?
C22 C27 . 1.515(5) ?
C23 C24 . 1.383(5) ?
C23 H23 . 0.95 ?
C24 C25 . 1.379(5) ?
C24 C28 . 1.510(5) ?
C25 C26 . 1.393(5) ?
C25 H25 . 0.95 ?
C26 C29 . 1.505(5) ?
C27 H27A . 0.98 ?
C27 H27B . 0.98 ?
C27 H27C . 0.98 ?
C28 H28A . 0.98 ?
C28 H28B . 0.98 ?
C28 H28C . 0.98 ?
C29 H29A . 0.98 ?
C29 H29B . 0.98 ?
C29 H29C . 0.98 ?
B1 C31 . 1.642(5) ?
B1 C41 . 1.651(5) ?
B1 H1 . 1.18(3) ?
C31 C36 . 1.384(5) ?
C31 C32 . 1.386(5) ?
F32 C32 . 1.356(4) ?
C32 C33 . 1.370(5) ?
F33 C33 . 1.348(4) ?
C33 C34 . 1.370(6) ?
F34 C34 . 1.342(4) ?
C34 C35 . 1.370(6) ?
F35 C35 . 1.341(4) ?
C35 C36 . 1.376(5) ?
F36 C36 . 1.359(4) ?
C41 C46 . 1.372(5) ?
C41 C42 . 1.378(5) ?
F42 C42 . 1.354(4) ?
C42 C43 . 1.379(5) ?
F43 C43 . 1.340(5) ?
C43 C44 . 1.370(6) ?
F44 C44 . 1.348(4) ?
C44 C45 . 1.367(6) ?
F45 C45 . 1.350(5) ?
C45 C46 . 1.378(5) ?
F46 C46 . 1.376(4) ?
F46 Li1 . 2.051(7) ?
Li1 N1 . 2.002(7) ?
Li1 H1 . 1.90(3) ?
N1 C54 . 1.297(5) ?
N1 C51 . 1.475(5) ?
C51 C52 . 1.502(6) ?
C51 C53 . 1.513(5) ?
C51 H51 . 1.0 ?
C52 H52A . 0.98 ?
C52 H52B . 0.98 ?
C52 H52C . 0.98 ?
C53 H53A . 0.98 ?
C53 H53B . 0.98 ?
C53 H53C . 0.98 ?
C54 C55 . 1.499(6) ?
C54 C56 . 1.502(6) ?
C55 H55A . 0.98 ?
C55 H55B . 0.98 ?
C55 H55C . 0.98 ?
C56 H56A . 0.98 ?
C56 H56B . 0.98 ?
C56 H56C . 0.98 ?
C61 C62 . 1.486(10) ?
C61 H61A . 0.98 ?
C61 H61B . 0.98 ?
C61 H61C . 0.98 ?
C62 C63 . 1.459(9) ?
C62 H62A . 0.99 ?
C62 H62B . 0.99 ?
C63 C64 . 1.476(10) ?
C63 H63A . 0.99 ?
C63 H63B . 0.99 ?
C64 C65 . 1.464(11) ?
C64 H64A . 0.99 ?
C64 H64B . 0.99 ?
C65 H65A . 0.98 ?
C65 H65B . 0.98 ?
C65 H65C . 0.98 ?
C61A C62A . 1.469(16) ?
C61A H61D . 0.98 ?
C61A H61E . 0.98 ?
C61A H61F . 0.98 ?
C62A C63A . 1.483(15) ?
C62A H62C . 0.99 ?
C62A H62D . 0.99 ?
C63A C64A . 1.482(15) ?
C63A H63C . 0.99 ?
C63A H63D . 0.99 ?
C64A C65A . 1.485(16) ?
C64A H64C . 0.99 ?
C64A H64D . 0.99 ?
C65A H65D . 0.98 ?
C65A H65E . 0.98 ?
C65A H65F . 0.98 ?

loop_
_geom_torsion_atom_site_label_1
_geom_torsion_atom_site_label_2
_geom_torsion_atom_site_label_3
_geom_torsion_atom_site_label_4
_geom_torsion_site_symmetry_1
_geom_torsion_site_symmetry_2
_geom_torsion_site_symmetry_3
_geom_torsion_site_symmetry_4
_geom_torsion
_geom_torsion_publ_flag
C11 P1 C1 C2 . . . . 69.1(3) ?
C21 P1 C1 C2 . . . . 179.5(2) ?
Li1 P1 C1 C2 . . . . -59.1(3) ?
P1 C1 C2 B1 . . . . 75.7(3) ?
C1 P1 C11 C12 . . . . -110.5(3) ?
C21 P1 C11 C12 . . . . 131.5(3) ?
Li1 P1 C11 C12 . . . . -2.0(3) ?
C1 P1 C11 C16 . . . . 71.3(3) ?
C21 P1 C11 C16 . . . . -46.6(3) ?
Li1 P1 C11 C16 . . . . 179.9(3) ?
C16 C11 C12 C13 . . . . 0.3(5) ?
P1 C11 C12 C13 . . . . -177.9(3) ?
C16 C11 C12 C17 . . . . -179.6(3) ?
P1 C11 C12 C17 . . . . 2.2(4) ?
C11 C12 C13 C14 . . . . 0.6(5) ?
C17 C12 C13 C14 . . . . -179.5(3) ?
C12 C13 C14 C15 . . . . -0.7(5) ?
C12 C13 C14 C18 . . . . 179.4(4) ?
C13 C14 C15 C16 . . . . 0.0(5) ?
C18 C14 C15 C16 . . . . 179.9(4) ?
C14 C15 C16 C11 . . . . 0.9(5) ?
C14 C15 C16 C19 . . . . -178.7(3) ?
C12 C11 C16 C15 . . . . -1.0(5) ?
P1 C11 C16 C15 . . . . 177.2(3) ?
C12 C11 C16 C19 . . . . 178.6(3) ?
P1 C11 C16 C19 . . . . -3.3(5) ?
C11 P1 C21 C26 . . . . 120.6(3) ?
C1 P1 C21 C26 . . . . 11.5(4) ?
Li1 P1 C21 C26 . . . . -100.2(3) ?
C11 P1 C21 C22 . . . . -61.7(3) ?
C1 P1 C21 C22 . . . . -170.8(2) ?
Li1 P1 C21 C22 . . . . 77.5(3) ?
C26 C21 C22 C23 . . . . -4.8(5) ?
P1 C21 C22 C23 . . . . 177.3(3) ?
C26 C21 C22 C27 . . . . 175.0(4) ?
P1 C21 C22 C27 . . . . -2.9(5) ?
C21 C22 C23 C24 . . . . 1.3(6) ?
C27 C22 C23 C24 . . . . -178.5(4) ?
C22 C23 C24 C25 . . . . 2.6(6) ?
C22 C23 C24 C28 . . . . -177.0(4) ?
C23 C24 C25 C26 . . . . -3.2(6) ?
C28 C24 C25 C26 . . . . 176.5(4) ?
C24 C25 C26 C21 . . . . -0.3(6) ?
C24 C25 C26 C29 . . . . -178.8(4) ?
C22 C21 C26 C25 . . . . 4.3(5) ?
P1 C21 C26 C25 . . . . -178.1(3) ?
C22 C21 C26 C29 . . . . -177.3(3) ?
P1 C21 C26 C29 . . . . 0.3(5) ?
C1 C2 B1 C31 . . . . 177.4(3) ?
C1 C2 B1 C41 . . . . 54.5(4) ?
C2 B1 C31 C36 . . . . -176.3(3) ?
C41 B1 C31 C36 . . . . -53.9(4) ?
C2 B1 C31 C32 . . . . 2.4(5) ?
C41 B1 C31 C32 . . . . 124.8(4) ?
C36 C31 C32 F32 . . . . 179.4(3) ?
B1 C31 C32 F32 . . . . 0.7(6) ?
C36 C31 C32 C33 . . . . 0.1(5) ?
B1 C31 C32 C33 . . . . -178.7(4) ?
F32 C32 C33 F33 . . . . -0.2(6) ?
C31 C32 C33 F33 . . . . 179.2(4) ?
F32 C32 C33 C34 . . . . -179.8(4) ?
C31 C32 C33 C34 . . . . -0.4(6) ?
F33 C33 C34 F34 . . . . 0.7(6) ?
C32 C33 C34 F34 . . . . -179.7(4) ?
F33 C33 C34 C35 . . . . -178.7(4) ?
C32 C33 C34 C35 . . . . 0.9(6) ?
F34 C34 C35 F35 . . . . -0.4(6) ?
C33 C34 C35 F35 . . . . 179.0(4) ?
F34 C34 C35 C36 . . . . 179.5(4) ?
C33 C34 C35 C36 . . . . -1.0(6) ?
F35 C35 C36 F36 . . . . 2.2(6) ?
C34 C35 C36 F36 . . . . -177.7(4) ?
F35 C35 C36 C31 . . . . -179.3(3) ?
C34 C35 C36 C31 . . . . 0.8(6) ?
C32 C31 C36 F36 . . . . 178.2(3) ?
B1 C31 C36 F36 . . . . -3.0(5) ?
C32 C31 C36 C35 . . . . -0.3(5) ?
B1 C31 C36 C35 . . . . 178.6(3) ?
C2 B1 C41 C46 . . . . -98.7(4) ?
C31 B1 C41 C46 . . . . 134.5(3) ?
C2 B1 C41 C42 . . . . 78.9(4) ?
C31 B1 C41 C42 . . . . -47.9(4) ?
C46 C41 C42 F42 . . . . 178.0(3) ?
B1 C41 C42 F42 . . . . 0.2(5) ?
C46 C41 C42 C43 . . . . -2.1(5) ?
B1 C41 C42 C43 . . . . -180.0(3) ?
F42 C42 C43 F43 . . . . 2.0(5) ?
C41 C42 C43 F43 . . . . -177.9(3) ?
F42 C42 C43 C44 . . . . -178.2(3) ?
C41 C42 C43 C44 . . . . 2.0(6) ?
F43 C43 C44 F44 . . . . 0.0(6) ?
C42 C43 C44 F44 . . . . -179.8(3) ?
F43 C43 C44 C45 . . . . 179.9(4) ?
C42 C43 C44 C45 . . . . 0.1(6) ?
F44 C44 C45 F45 . . . . -0.5(6) ?
C43 C44 C45 F45 . . . . 179.6(3) ?
F44 C44 C45 C46 . . . . 178.2(3) ?
C43 C44 C45 C46 . . . . -1.7(6) ?
C42 C41 C46 F46 . . . . -179.3(3) ?
B1 C41 C46 F46 . . . . -1.5(5) ?
C42 C41 C46 C45 . . . . 0.4(5) ?
B1 C41 C46 C45 . . . . 178.2(3) ?
Li1 F46 C46 C41 . . . . 3.7(5) ?
Li1 F46 C46 C45 . . . . -176.0(3) ?
F45 C45 C46 C41 . . . . -179.8(3) ?
C44 C45 C46 C41 . . . . 1.5(6) ?
F45 C45 C46 F46 . . . . -0.1(5) ?
C44 C45 C46 F46 . . . . -178.8(3) ?
C54 N1 C51 C52 . . . . -80.1(5) ?
Li1 N1 C51 C52 . . . . 101.9(4) ?
C54 N1 C51 C53 . . . . 157.3(4) ?
Li1 N1 C51 C53 . . . . -20.7(5) ?
C51 N1 C54 C55 . . . . 178.3(4) ?
Li1 N1 C54 C55 . . . . -3.8(6) ?
C51 N1 C54 C56 . . . . -14.9(7) ?
Li1 N1 C54 C56 . . . . 163.1(4) ?
C61 C62 C63 C64 . . . . -177.1(10) ?
C62 C63 C64 C65 . . . . 172.3(9) ?
C61A C62A C63A C64A . . . . -145.(4) ?
C62A C63A C64A C65A . . . . -161.(3) ?
